data_7048666
loop_
_publ_author_name
'Sampford, Katharine R.'
'Carden, Jamie L.'
'Kidner, Edward B.'
'Berry, Abigail'
'Cavell, Kingsley J.'
'Murphy, Damien M.'
'Kariuki, Benson M.'
'Newman, Paul D.'

_publ_section_title
;
 Twisting the arm: structural constraints in bicyclic expanded-ring
 N-heterocyclic carbenes.
;
_journal_issue 5
_journal_name_full 'Dalton transactions (Cambridge, England : 2003)'
_journal_page_first 1850
_journal_page_last 1858
_journal_paper_doi 10.1039/c8dt04462g
_journal_volume 48
_journal_year 2019
_chemical_absolute_configuration ad
_chemical_formula_moiety 'C21 H25 Au Cl N3'
_chemical_formula_sum 'C21 H25 Au Cl N3'
_chemical_formula_weight 551.86
_space_group_crystal_system orthorhombic
_space_group_IT_number 19
_space_group_name_Hall 'P 2ac 2ab'
_space_group_name_H-M_alt 'P 21 21 21'
_symmetry_space_group_name_Hall 'P 2ac 2ab'
_symmetry_space_group_name_H-M 'P 21 21 21'
_atom_sites_solution_hydrogens geom
_audit_creation_method SHELXL-2018/1
_audit_update_record
;
2018-12-10 deposited with the CCDC.
2018-12-11 downloaded from the CCDC.
;
_cell_angle_alpha 90
_cell_angle_beta 90
_cell_angle_gamma 90
_cell_formula_units_Z 8
_cell_length_a 20.5559(5)
_cell_length_b 13.8353(4)
_cell_length_c 14.0400(4)
_cell_measurement_reflns_used 11589
_cell_measurement_temperature 298(2)
_cell_measurement_theta_max 29.3430
_cell_measurement_theta_min 3.5910
_cell_volume 3992.93(19)
_computing_cell_refinement 'CrysAlisPro 1.171.39.45b (Rigaku OD, 2018)'
_computing_data_collection 'CrysAlisPro 1.171.39.45b (Rigaku OD, 2018)'
_computing_data_reduction 'CrysAlisPro 1.171.39.45b (Rigaku OD, 2018)'
_computing_molecular_graphics ORTEP-3
_computing_publication_material WinGX
_computing_structure_refinement SHELXL
_computing_structure_solution SHELXS
_diffrn_ambient_temperature 298(2)
_diffrn_measured_fraction_theta_full 1.000
_diffrn_measured_fraction_theta_max 0.905
_diffrn_measurement_device_type 'SuperNova, Dual, Cu at home/near, Atlas'
_diffrn_measurement_method '\w scans'
_diffrn_radiation_type MoK\a
_diffrn_radiation_wavelength 0.71073
_diffrn_reflns_av_R_equivalents 0.0313
_diffrn_reflns_av_unetI/netI 0.0500
_diffrn_reflns_Laue_measured_fraction_full 1.000
_diffrn_reflns_Laue_measured_fraction_max 0.905
_diffrn_reflns_limit_h_max 28
_diffrn_reflns_limit_h_min -27
_diffrn_reflns_limit_k_max 19
_diffrn_reflns_limit_k_min -17
_diffrn_reflns_limit_l_max 18
_diffrn_reflns_limit_l_min -17
_diffrn_reflns_number 24636
_diffrn_reflns_point_group_measured_fraction_full 0.998
_diffrn_reflns_point_group_measured_fraction_max 0.849
_diffrn_reflns_theta_full 25.242
_diffrn_reflns_theta_max 29.677
_diffrn_reflns_theta_min 1.756
_exptl_absorpt_coefficient_mu 7.512
_exptl_absorpt_correction_T_max 1.00000
_exptl_absorpt_correction_T_min 0.54916
_exptl_absorpt_correction_type multi-scan
_exptl_absorpt_process_details
;
CrysAlisPro 1.171.39.45b (Rigaku Oxford Diffraction, 2018)
Empirical absorption correction using spherical harmonics,
 implemented in SCALE3 ABSPACK scaling algorithm.
;
_exptl_crystal_colour colourless
_exptl_crystal_density_diffrn 1.836
_exptl_crystal_description plate
_exptl_crystal_F_000 2144
_exptl_crystal_size_max 0.347
_exptl_crystal_size_mid 0.204
_exptl_crystal_size_min 0.080
_refine_diff_density_max 1.017
_refine_diff_density_min -0.977
_refine_diff_density_rms 0.157
_refine_ls_abs_structure_details
;
 Flack x determined using 3077 quotients [(I+)-(I-)]/[(I+)+(I-)]
 (Parsons, Flack and Wagner, Acta Cryst. B69 (2013) 249-259).
;
_refine_ls_abs_structure_Flack -0.026(5)
_refine_ls_extinction_method none
_refine_ls_goodness_of_fit_ref 1.017
_refine_ls_hydrogen_treatment constr
_refine_ls_matrix_type full
_refine_ls_number_parameters 475
_refine_ls_number_reflns 9615
_refine_ls_number_restraints 0
_refine_ls_restrained_S_all 1.017
_refine_ls_R_factor_all 0.0384
_refine_ls_R_factor_gt 0.0285
_refine_ls_shift/su_max 0.004
_refine_ls_shift/su_mean 0.000
_refine_ls_structure_factor_coef Fsqd
_refine_ls_weighting_details 'w=1/[\s^2^(Fo^2^)+(0.0114P)^2^] where P=(Fo^2^+2Fc^2^)/3'
_refine_ls_weighting_scheme calc
_refine_ls_wR_factor_gt 0.0456
_refine_ls_wR_factor_ref 0.0498
_reflns_Friedel_coverage 0.704
_reflns_Friedel_fraction_full 0.995
_reflns_Friedel_fraction_max 0.779
_reflns_number_gt 8196
_reflns_number_total 9615
_reflns_threshold_expression 'I > 2\s(I)'
_cod_data_source_file c8dt04462g2.cif
_cod_data_source_block pdn1806b
_cod_depositor_comments 'Adding full bibliography for 7048655--7048669.cif.'
_cod_database_code 7048666
_shelx_shelxl_version_number 2018/1
_shelx_space_group_comment
;
The symmetry employed for this shelxl refinement is uniquely defined
by the following loop, which should always be used as a source of
symmetry information in preference to the above space-group names.
They are only intended as comments.
;
_shelx_estimated_absorpt_t_min 0.180
_shelx_estimated_absorpt_t_max 0.585

loop_
_space_group_symop_operation_xyz
'x, y, z'
'-x+1/2, -y, z+1/2'
'x+1/2, -y+1/2, -z'
'-x, y+1/2, -z+1/2'

loop_
_atom_site_label
_atom_site_type_symbol
_atom_site_fract_x
_atom_site_fract_y
_atom_site_fract_z
_atom_site_U_iso_or_equiv
_atom_site_adp_type
_atom_site_occupancy
_atom_site_site_symmetry_order
_atom_site_calc_flag
_atom_site_refinement_flags_posn
_atom_site_refinement_flags_adp
C1 C 0.1564(3) 1.5597(4) 0.2469(4) 0.0183(14) Uani 1 1 d . .
C2 C 0.0768(3) 1.6313(4) 0.3645(5) 0.0234(14) Uani 1 1 d . .
C3 C 0.0404(3) 1.5401(5) 0.3928(5) 0.0368(18) Uani 1 1 d . .
H3A H 0.002881 1.555482 0.431849 0.044 Uiso 1 1 calc R U
H3B H 0.068525 1.496408 0.427853 0.044 Uiso 1 1 calc R U
C4 C 0.0193(3) 1.4948(4) 0.2973(6) 0.0383(18) Uani 1 1 d . .
H4A H 0.041358 1.433830 0.286751 0.046 Uiso 1 1 calc R U
H4B H -0.027333 1.483753 0.296402 0.046 Uiso 1 1 calc R U
C5 C 0.0385(3) 1.5682(4) 0.2224(5) 0.0270(15) Uani 1 1 d . .
H5 H 0.007314 1.569265 0.169580 0.032 Uiso 1 1 calc R U
C6 C 0.0405(3) 1.6654(4) 0.2746(4) 0.0235(14) Uani 1 1 d . .
C7 C 0.1955(3) 1.5939(4) 0.4061(5) 0.0221(14) Uani 1 1 d . .
H7A H 0.223960 1.540029 0.391105 0.027 Uiso 1 1 calc R U
H7B H 0.174801 1.579512 0.466552 0.027 Uiso 1 1 calc R U
C8 C 0.2372(3) 1.6828(4) 0.4191(5) 0.0233(14) Uani 1 1 d . .
C9 C 0.2570(4) 1.7391(4) 0.3432(5) 0.0317(16) Uani 1 1 d . .
H9 H 0.240956 1.726903 0.282425 0.038 Uiso 1 1 calc R U
C10 C 0.3012(4) 1.8144(5) 0.3576(7) 0.044(2) Uani 1 1 d . .
H10 H 0.315250 1.851185 0.306060 0.053 Uiso 1 1 calc R U
C11 C 0.3240(4) 1.8343(5) 0.4466(7) 0.044(2) Uani 1 1 d . .
H11 H 0.352625 1.885474 0.455836 0.053 Uiso 1 1 calc R U
C12 C 0.3047(4) 1.7788(5) 0.5230(6) 0.038(2) Uani 1 1 d . .
H12 H 0.320620 1.792001 0.583660 0.046 Uiso 1 1 calc R U
C13 C 0.2615(3) 1.7033(4) 0.5091(5) 0.0283(15) Uani 1 1 d . .
H13 H 0.248575 1.665814 0.560774 0.034 Uiso 1 1 calc R U
C14 C 0.0822(4) 1.7062(5) 0.4424(6) 0.046(2) Uani 1 1 d . .
H14A H 0.039449 1.724875 0.462830 0.069 Uiso 1 1 calc R U
H14B H 0.104919 1.761804 0.418612 0.069 Uiso 1 1 calc R U
H14C H 0.105705 1.679471 0.495318 0.069 Uiso 1 1 calc R U
C15 C -0.0302(3) 1.6978(4) 0.2971(6) 0.0322(15) Uani 1 1 d . .
H15A H -0.052696 1.711329 0.238740 0.048 Uiso 1 1 calc R U
H15B H -0.029205 1.754927 0.335894 0.048 Uiso 1 1 calc R U
H15C H -0.052332 1.647081 0.330712 0.048 Uiso 1 1 calc R U
C16 C 0.0735(3) 1.7477(4) 0.2215(6) 0.0360(19) Uani 1 1 d . .
H16A H 0.117753 1.730422 0.207907 0.054 Uiso 1 1 calc R U
H16B H 0.072741 1.804987 0.260110 0.054 Uiso 1 1 calc R U
H16C H 0.050816 1.759772 0.162890 0.054 Uiso 1 1 calc R U
C17 C 0.1129(3) 1.5142(4) 0.0935(4) 0.0203(14) Uani 1 1 d . .
C18 C 0.1506(3) 1.5625(4) 0.0282(5) 0.0245(15) Uani 1 1 d . .
H18 H 0.174139 1.617110 0.045612 0.029 Uiso 1 1 calc R U
C19 C 0.1527(3) 1.5277(5) -0.0645(5) 0.0303(17) Uani 1 1 d . .
H19 H 0.177848 1.558257 -0.110599 0.036 Uiso 1 1 calc R U
C20 C 0.1164(3) 1.4464(5) -0.0868(5) 0.0329(17) Uani 1 1 d . .
H20 H 0.116757 1.420923 -0.148087 0.040 Uiso 1 1 calc R U
C21 C 0.0800(3) 1.4045(5) -0.0161(5) 0.0304(17) Uani 1 1 d . .
H21 H 0.056102 1.349557 -0.031558 0.036 Uiso 1 1 calc R U
C22 C 0.3422(3) 1.0783(4) 0.2507(5) 0.0200(14) Uani 1 1 d . .
C23 C 0.4141(3) 1.1672(4) 0.3628(5) 0.0220(14) Uani 1 1 d . .
C24 C 0.4168(3) 1.2616(4) 0.3048(5) 0.0287(15) Uani 1 1 d . .
H24A H 0.442654 1.309759 0.337746 0.034 Uiso 1 1 calc R U
H24B H 0.373338 1.287195 0.295234 0.034 Uiso 1 1 calc R U
C25 C 0.4483(4) 1.2354(4) 0.2081(6) 0.0363(17) Uani 1 1 d . .
H25A H 0.420219 1.252794 0.155316 0.044 Uiso 1 1 calc R U
H25B H 0.490059 1.267092 0.200370 0.044 Uiso 1 1 calc R U
C26 C 0.4562(3) 1.1254(4) 0.2159(5) 0.0243(14) Uani 1 1 d . .
H26 H 0.491487 1.101582 0.175328 0.029 Uiso 1 1 calc R U
C27 C 0.4695(3) 1.1067(4) 0.3199(4) 0.0255(14) Uani 1 1 d . .
C28 C 0.3004(3) 1.1028(4) 0.4106(5) 0.0228(14) Uani 1 1 d . .
H28A H 0.321102 1.083329 0.469590 0.027 Uiso 1 1 calc R U
H28B H 0.272423 1.050153 0.390549 0.027 Uiso 1 1 calc R U
C29 C 0.2586(3) 1.1891(4) 0.4306(5) 0.0238(14) Uani 1 1 d . .
C30 C 0.2401(4) 1.2061(4) 0.5244(5) 0.0288(15) Uani 1 1 d . .
H30 H 0.256267 1.167421 0.573119 0.035 Uiso 1 1 calc R U
C31 C 0.1976(4) 1.2804(5) 0.5450(6) 0.0363(19) Uani 1 1 d . .
H31 H 0.185399 1.291786 0.607817 0.044 Uiso 1 1 calc R U
C32 C 0.1733(4) 1.3378(5) 0.4734(7) 0.043(2) Uani 1 1 d . .
H32 H 0.144781 1.387872 0.487737 0.052 Uiso 1 1 calc R U
C33 C 0.1912(4) 1.3212(5) 0.3809(7) 0.043(2) Uani 1 1 d . .
H33 H 0.174607 1.360155 0.332755 0.051 Uiso 1 1 calc R U
C34 C 0.2337(4) 1.2469(4) 0.3583(5) 0.0325(18) Uani 1 1 d . .
H34 H 0.245458 1.235912 0.295289 0.039 Uiso 1 1 calc R U
C35 C 0.4191(3) 1.1839(5) 0.4696(5) 0.0339(17) Uani 1 1 d . .
H35A H 0.382601 1.221489 0.490657 0.051 Uiso 1 1 calc R U
H35B H 0.458672 1.218028 0.483498 0.051 Uiso 1 1 calc R U
H35C H 0.419291 1.122819 0.501957 0.051 Uiso 1 1 calc R U
C36 C 0.5364(3) 1.1492(5) 0.3475(5) 0.0354(17) Uani 1 1 d . .
H36A H 0.569533 1.121240 0.308015 0.053 Uiso 1 1 calc R U
H36B H 0.545380 1.134855 0.413071 0.053 Uiso 1 1 calc R U
H36C H 0.535805 1.218027 0.338549 0.053 Uiso 1 1 calc R U
C37 C 0.4688(3) 0.9995(4) 0.3460(5) 0.0340(17) Uani 1 1 d . .
H37A H 0.431146 0.969307 0.318736 0.051 Uiso 1 1 calc R U
H37B H 0.467567 0.992783 0.414072 0.051 Uiso 1 1 calc R U
H37C H 0.507382 0.969050 0.321755 0.051 Uiso 1 1 calc R U
C38 C 0.3878(3) 1.0378(4) 0.0977(5) 0.0197(14) Uani 1 1 d . .
C39 C 0.3486(3) 1.0777(4) 0.0287(5) 0.0266(16) Uani 1 1 d . .
H39 H 0.323317 1.131967 0.041419 0.032 Uiso 1 1 calc R U
C40 C 0.3480(3) 1.0349(5) -0.0596(5) 0.0303(17) Uani 1 1 d . .
H40 H 0.322937 1.061009 -0.108395 0.036 Uiso 1 1 calc R U
C41 C 0.3840(3) 0.9541(5) -0.0754(5) 0.0330(17) Uani 1 1 d . .
H41 H 0.383661 0.923160 -0.134141 0.040 Uiso 1 1 calc R U
C42 C 0.4212(4) 0.9199(5) -0.0010(6) 0.0402(19) Uani 1 1 d . .
H42 H 0.445773 0.864558 -0.011632 0.048 Uiso 1 1 calc R U
N1 N 0.1446(3) 1.5988(3) 0.3325(4) 0.0193(12) Uani 1 1 d . .
N2 N 0.1054(2) 1.5490(3) 0.1882(4) 0.0219(12) Uani 1 1 d . .
N3 N 0.0764(3) 1.4369(4) 0.0728(4) 0.0255(12) Uani 1 1 d . .
N4 N 0.3517(3) 1.1159(3) 0.3375(4) 0.0194(12) Uani 1 1 d . .
N5 N 0.3926(2) 1.0812(3) 0.1901(4) 0.0210(12) Uani 1 1 d . .
N6 N 0.4245(3) 0.9601(4) 0.0848(4) 0.0327(14) Uani 1 1 d . .
Cl1 Cl 0.34407(8) 1.45585(12) 0.16423(12) 0.0291(4) Uani 1 1 d . .
Cl2 Cl 0.15573(8) 0.97633(12) 0.16067(13) 0.0330(4) Uani 1 1 d . .
Au1 Au 0.24438(2) 1.51408(2) 0.20694(2) 0.01916(6) Uani 1 1 d . .
Au2 Au 0.25621(2) 1.02695(2) 0.20828(2) 0.02038(6) Uani 1 1 d . .

loop_
_atom_site_aniso_label
_atom_site_aniso_U_11
_atom_site_aniso_U_22
_atom_site_aniso_U_33
_atom_site_aniso_U_23
_atom_site_aniso_U_13
_atom_site_aniso_U_12
C1 0.015(3) 0.019(3) 0.021(3) 0.005(3) 0.002(3) 0.000(3)
C2 0.024(4) 0.029(3) 0.017(3) -0.001(3) 0.003(3) 0.002(3)
C3 0.028(4) 0.042(4) 0.041(5) 0.019(4) 0.013(3) 0.001(3)
C4 0.023(3) 0.027(3) 0.065(5) -0.002(4) 0.018(4) -0.001(3)
C5 0.015(3) 0.035(3) 0.031(4) -0.010(3) -0.001(3) 0.002(3)
C6 0.021(3) 0.030(3) 0.020(4) 0.001(3) -0.001(3) 0.006(3)
C7 0.019(3) 0.026(3) 0.021(3) -0.003(3) -0.001(3) -0.001(3)
C8 0.020(4) 0.020(3) 0.030(4) 0.000(2) -0.004(3) 0.005(3)
C9 0.031(4) 0.026(3) 0.038(4) 0.006(3) -0.002(4) -0.003(3)
C10 0.038(5) 0.029(4) 0.066(6) 0.015(4) -0.009(4) -0.006(3)
C11 0.032(4) 0.022(4) 0.078(7) -0.005(4) -0.014(5) -0.003(3)
C12 0.029(4) 0.034(4) 0.052(5) -0.015(4) -0.016(4) 0.005(4)
C13 0.023(4) 0.029(3) 0.033(4) -0.001(3) -0.001(3) 0.003(3)
C14 0.038(5) 0.065(5) 0.034(5) -0.018(4) -0.004(4) 0.017(4)
C15 0.028(3) 0.034(3) 0.035(4) -0.004(4) 0.006(3) 0.007(3)
C16 0.039(4) 0.034(4) 0.035(5) 0.013(3) 0.006(4) 0.009(3)
C17 0.016(3) 0.030(3) 0.015(3) -0.002(3) -0.006(3) 0.011(3)
C18 0.019(4) 0.026(3) 0.028(4) -0.001(3) -0.001(3) 0.003(3)
C19 0.028(4) 0.039(4) 0.024(4) 0.007(3) 0.004(3) 0.012(4)
C20 0.030(4) 0.050(4) 0.019(4) -0.009(3) -0.005(3) 0.006(4)
C21 0.034(4) 0.030(3) 0.027(4) -0.012(3) -0.009(3) 0.004(3)
C22 0.020(4) 0.014(3) 0.026(4) 0.001(2) 0.000(3) 0.003(3)
C23 0.019(3) 0.027(3) 0.020(3) -0.002(3) -0.002(3) -0.002(3)
C24 0.030(4) 0.025(3) 0.031(4) 0.000(3) -0.002(3) -0.003(3)
C25 0.038(4) 0.043(4) 0.028(4) 0.004(4) -0.001(4) -0.011(3)
C26 0.015(3) 0.037(3) 0.021(3) -0.007(3) 0.004(3) -0.004(3)
C27 0.024(3) 0.029(3) 0.024(4) -0.001(3) 0.001(3) 0.001(3)
C28 0.027(4) 0.023(3) 0.018(3) 0.003(3) 0.000(3) -0.006(3)
C29 0.020(3) 0.019(2) 0.032(4) 0.000(2) 0.004(3) 0.000(3)
C30 0.026(4) 0.029(3) 0.032(4) -0.005(3) 0.000(3) -0.002(3)
C31 0.030(4) 0.037(4) 0.041(5) -0.009(4) 0.013(4) -0.001(4)
C32 0.026(4) 0.032(4) 0.072(7) -0.003(4) 0.021(4) 0.004(3)
C33 0.032(4) 0.032(4) 0.064(6) 0.021(4) 0.002(4) 0.006(3)
C34 0.027(4) 0.035(3) 0.035(4) 0.004(3) 0.010(3) 0.001(3)
C35 0.026(4) 0.049(4) 0.026(4) -0.010(3) 0.001(3) -0.004(3)
C36 0.023(4) 0.049(4) 0.035(4) -0.010(3) -0.006(3) 0.000(3)
C37 0.030(4) 0.035(4) 0.037(4) 0.003(3) -0.011(3) 0.003(3)
C38 0.016(3) 0.021(3) 0.022(4) 0.000(3) 0.002(3) -0.002(3)
C39 0.022(4) 0.031(3) 0.027(4) 0.004(3) -0.001(3) 0.002(3)
C40 0.019(4) 0.049(4) 0.023(4) 0.001(3) -0.002(3) -0.005(3)
C41 0.024(4) 0.050(4) 0.026(4) -0.008(4) 0.004(3) -0.009(4)
C42 0.039(5) 0.039(4) 0.043(5) -0.013(4) 0.007(4) 0.012(4)
N1 0.018(3) 0.021(2) 0.019(3) 0.000(2) 0.001(2) 0.001(2)
N2 0.014(3) 0.029(3) 0.023(3) -0.007(2) 0.000(2) 0.003(2)
N3 0.022(3) 0.033(3) 0.022(3) -0.005(2) 0.002(2) -0.005(2)
N4 0.017(3) 0.026(3) 0.016(3) -0.001(2) 0.000(2) 0.000(2)
N5 0.013(3) 0.033(3) 0.017(3) -0.003(2) 0.001(2) -0.002(2)
N6 0.035(4) 0.037(3) 0.026(3) -0.008(3) 0.007(3) 0.007(3)
Cl1 0.0191(9) 0.0418(9) 0.0263(9) -0.0003(7) 0.0011(7) 0.0053(7)
Cl2 0.0215(10) 0.0482(10) 0.0293(9) -0.0070(8) 0.0019(8) -0.0087(8)
Au1 0.01667(13) 0.02268(10) 0.01814(11) 0.00098(9) -0.00034(16) 0.00035(10)
Au2 0.01717(13) 0.02540(11) 0.01856(11) -0.00076(9) 0.00124(16) -0.00126(10)

loop_
_atom_type_symbol
_atom_type_description
_atom_type_scat_dispersion_real
_atom_type_scat_dispersion_imag
_atom_type_scat_source
C C 0.0033 0.0016 'International Tables Vol C Tables 4.2.6.8 and 6.1.1.4'
H H 0.0000 0.0000 'International Tables Vol C Tables 4.2.6.8 and 6.1.1.4'
N N 0.0061 0.0033 'International Tables Vol C Tables 4.2.6.8 and 6.1.1.4'
Cl Cl 0.1484 0.1585 'International Tables Vol C Tables 4.2.6.8 and 6.1.1.4'
Au Au -2.0133 8.8022 'International Tables Vol C Tables 4.2.6.8 and 6.1.1.4'

loop_
_geom_angle_atom_site_label_1
_geom_angle_atom_site_label_2
_geom_angle_atom_site_label_3
_geom_angle
N2 C1 N1 117.1(6)
N2 C1 Au1 120.0(5)
N1 C1 Au1 122.9(5)
C14 C2 C3 114.6(6)
C14 C2 N1 110.2(5)
C3 C2 N1 106.3(5)
C14 C2 C6 114.7(5)
C3 C2 C6 103.3(5)
N1 C2 C6 106.9(5)
C2 C3 C4 104.4(5)
C2 C3 H3A 110.9
C4 C3 H3A 110.9
C2 C3 H3B 110.9
C4 C3 H3B 110.9
H3A C3 H3B 108.9
C5 C4 C3 105.0(5)
C5 C4 H4A 110.7
C3 C4 H4A 110.7
C5 C4 H4B 110.7
C3 C4 H4B 110.7
H4A C4 H4B 108.8
N2 C5 C4 110.3(5)
N2 C5 C6 106.7(5)
C4 C5 C6 105.2(5)
N2 C5 H5 111.4
C4 C5 H5 111.4
C6 C5 H5 111.4
C16 C6 C5 115.8(5)
C16 C6 C2 114.5(5)
C5 C6 C2 97.8(4)
C16 C6 C15 107.6(5)
C5 C6 C15 109.0(5)
C2 C6 C15 112.0(5)
N1 C7 C8 116.7(5)
N1 C7 H7A 108.1
C8 C7 H7A 108.1
N1 C7 H7B 108.1
C8 C7 H7B 108.1
H7A C7 H7B 107.3
C9 C8 C13 118.7(6)
C9 C8 C7 122.3(6)
C13 C8 C7 118.7(6)
C8 C9 C10 120.1(7)
C8 C9 H9 120.0
C10 C9 H9 120.0
C11 C10 C9 120.4(8)
C11 C10 H10 119.8
C9 C10 H10 119.8
C10 C11 C12 120.2(7)
C10 C11 H11 119.9
C12 C11 H11 119.9
C11 C12 C13 119.7(7)
C11 C12 H12 120.2
C13 C12 H12 120.2
C12 C13 C8 120.9(7)
C12 C13 H13 119.6
C8 C13 H13 119.6
C2 C14 H14A 109.5
C2 C14 H14B 109.5
H14A C14 H14B 109.5
C2 C14 H14C 109.5
H14A C14 H14C 109.5
H14B C14 H14C 109.5
C6 C15 H15A 109.5
C6 C15 H15B 109.5
H15A C15 H15B 109.5
C6 C15 H15C 109.5
H15A C15 H15C 109.5
H15B C15 H15C 109.5
C6 C16 H16A 109.5
C6 C16 H16B 109.5
H16A C16 H16B 109.5
C6 C16 H16C 109.5
H16A C16 H16C 109.5
H16B C16 H16C 109.5
N3 C17 C18 124.0(6)
N3 C17 N2 114.4(6)
C18 C17 N2 121.4(6)
C17 C18 C19 118.3(6)
C17 C18 H18 120.8
C19 C18 H18 120.8
C20 C19 C18 118.5(7)
C20 C19 H19 120.8
C18 C19 H19 120.8
C21 C20 C19 118.3(7)
C21 C20 H20 120.9
C19 C20 H20 120.9
N3 C21 C20 124.6(6)
N3 C21 H21 117.7
C20 C21 H21 117.7
N4 C22 N5 117.0(6)
N4 C22 Au2 122.6(5)
N5 C22 Au2 120.3(5)
N4 C23 C35 111.2(5)
N4 C23 C27 106.3(5)
C35 C23 C27 114.8(5)
N4 C23 C24 107.7(5)
C35 C23 C24 113.0(5)
C27 C23 C24 103.1(5)
C23 C24 C25 106.3(5)
C23 C24 H24A 110.5
C25 C24 H24A 110.5
C23 C24 H24B 110.5
C25 C24 H24B 110.5
H24A C24 H24B 108.7
C26 C25 C24 102.4(6)
C26 C25 H25A 111.3
C24 C25 H25A 111.3
C26 C25 H25B 111.3
C24 C25 H25B 111.3
H25A C25 H25B 109.2
N5 C26 C27 109.0(5)
N5 C26 C25 107.4(5)
C27 C26 C25 104.9(6)
N5 C26 H26 111.7
C27 C26 H26 111.7
C25 C26 H26 111.7
C26 C27 C37 113.4(5)
C26 C27 C23 98.8(5)
C37 C27 C23 115.3(5)
C26 C27 C36 109.8(5)
C37 C27 C36 108.5(5)
C23 C27 C36 110.7(5)
N4 C28 C29 116.2(5)
N4 C28 H28A 108.2
C29 C28 H28A 108.2
N4 C28 H28B 108.2
C29 C28 H28B 108.2
H28A C28 H28B 107.4
C30 C29 C34 119.5(6)
C30 C29 C28 118.1(6)
C34 C29 C28 122.2(6)
C31 C30 C29 119.9(6)
C31 C30 H30 120.1
C29 C30 H30 120.1
C32 C31 C30 120.4(7)
C32 C31 H31 119.8
C30 C31 H31 119.8
C33 C32 C31 119.9(7)
C33 C32 H32 120.0
C31 C32 H32 120.0
C32 C33 C34 120.8(7)
C32 C33 H33 119.6
C34 C33 H33 119.6
C33 C34 C29 119.4(7)
C33 C34 H34 120.3
C29 C34 H34 120.3
C23 C35 H35A 109.5
C23 C35 H35B 109.5
H35A C35 H35B 109.5
C23 C35 H35C 109.5
H35A C35 H35C 109.5
H35B C35 H35C 109.5
C27 C36 H36A 109.5
C27 C36 H36B 109.5
H36A C36 H36B 109.5
C27 C36 H36C 109.5
H36A C36 H36C 109.5
H36B C36 H36C 109.5
C27 C37 H37A 109.5
C27 C37 H37B 109.5
H37A C37 H37B 109.5
C27 C37 H37C 109.5
H37A C37 H37C 109.5
H37B C37 H37C 109.5
N6 C38 C39 124.2(6)
N6 C38 N5 115.2(5)
C39 C38 N5 120.6(5)
C40 C39 C38 117.9(6)
C40 C39 H39 121.1
C38 C39 H39 121.1
C41 C40 C39 119.8(7)
C41 C40 H40 120.1
C39 C40 H40 120.1
C40 C41 C42 117.5(7)
C40 C41 H41 121.3
C42 C41 H41 121.3
N6 C42 C41 124.9(7)
N6 C42 H42 117.6
C41 C42 H42 117.6
C1 N1 C7 118.9(5)
C1 N1 C2 123.0(5)
C7 N1 C2 117.1(5)
C1 N2 C17 121.9(5)
C1 N2 C5 120.5(5)
C17 N2 C5 117.6(5)
C21 N3 C17 116.3(6)
C22 N4 C28 118.6(5)
C22 N4 C23 121.4(5)
C28 N4 C23 119.9(5)
C22 N5 C38 120.6(5)
C22 N5 C26 122.4(5)
C38 N5 C26 117.0(5)
C38 N6 C42 115.7(6)
C1 Au1 Cl1 177.61(17)
C22 Au2 Cl2 176.95(16)

loop_
_geom_bond_atom_site_label_1
_geom_bond_atom_site_label_2
_geom_bond_distance
C1 N2 1.340(8)
C1 N1 1.340(7)
C1 Au1 1.997(6)
C2 C14 1.512(9)
C2 C3 1.520(8)
C2 N1 1.532(8)
C2 C6 1.540(8)
C3 C4 1.542(10)
C3 H3A 0.9700
C3 H3B 0.9700
C4 C5 1.514(9)
C4 H4A 0.9700
C4 H4B 0.9700
C5 N2 1.481(7)
C5 C6 1.533(8)
C5 H5 0.9800
C6 C16 1.521(8)
C6 C15 1.552(8)
C7 N1 1.473(8)
C7 C8 1.509(8)
C7 H7A 0.9700
C7 H7B 0.9700
C8 C9 1.382(9)
C8 C13 1.389(9)
C9 C10 1.397(9)
C9 H9 0.9300
C10 C11 1.363(11)
C10 H10 0.9300
C11 C12 1.377(11)
C11 H11 0.9300
C12 C13 1.386(9)
C12 H12 0.9300
C13 H13 0.9300
C14 H14A 0.9600
C14 H14B 0.9600
C14 H14C 0.9600
C15 H15A 0.9600
C15 H15B 0.9600
C15 H15C 0.9600
C16 H16A 0.9600
C16 H16B 0.9600
C16 H16C 0.9600
C17 N3 1.339(8)
C17 C18 1.374(9)
C17 N2 1.423(8)
C18 C19 1.388(9)
C18 H18 0.9300
C19 C20 1.385(9)
C19 H19 0.9300
C20 C21 1.372(10)
C20 H20 0.9300
C21 N3 1.328(8)
C21 H21 0.9300
C22 N4 1.339(7)
C22 N5 1.341(8)
C22 Au2 1.997(7)
C23 N4 1.508(7)
C23 C35 1.520(9)
C23 C27 1.536(8)
C23 C24 1.540(8)
C24 C25 1.547(10)
C24 H24A 0.9700
C24 H24B 0.9700
C25 C26 1.534(8)
C25 H25A 0.9700
C25 H25B 0.9700
C26 N5 1.487(7)
C26 C27 1.508(9)
C26 H26 0.9800
C27 C37 1.529(8)
C27 C36 1.545(8)
C28 N4 1.483(8)
C28 C29 1.497(8)
C28 H28A 0.9700
C28 H28B 0.9700
C29 C30 1.390(9)
C29 C34 1.391(9)
C30 C31 1.379(9)
C30 H30 0.9300
C31 C32 1.376(11)
C31 H31 0.9300
C32 C33 1.368(11)
C32 H32 0.9300
C33 C34 1.385(9)
C33 H33 0.9300
C34 H34 0.9300
C35 H35A 0.9600
C35 H35B 0.9600
C35 H35C 0.9600
C36 H36A 0.9600
C36 H36B 0.9600
C36 H36C 0.9600
C37 H37A 0.9600
C37 H37B 0.9600
C37 H37C 0.9600
C38 N6 1.325(7)
C38 C39 1.377(9)
C38 N5 1.432(8)
C39 C40 1.375(9)
C39 H39 0.9300
C40 C41 1.359(9)
C40 H40 0.9300
C41 C42 1.377(10)
C41 H41 0.9300
C42 N6 1.328(9)
C42 H42 0.9300
Cl1 Au1 2.2823(17)
Cl2 Au2 2.2810(17)
